data_7134576
loop_
_publ_author_name
'Nehe, Sagar'
'Yadav, Abhishek Kumar'
'Ghule, Vikas D.'
'Dharavath, Srinivas'

_publ_section_title
;
 Trinitromethyl- and nitramino-substituted triazolo-pyridazines: synthesis
 and energetic performance
;
_journal_issue 50
_journal_name_full 'Chemical Communications'
_journal_page_first 9047
_journal_page_last 9050
_journal_paper_doi 10.1039/D5CC02368H
_journal_volume 61
_journal_year 2025
_chemical_formula_moiety 'C5 H7 N7'
_chemical_formula_sum 'C5 H7 N7'
_chemical_formula_weight 165.18
_space_group_crystal_system orthorhombic
_space_group_IT_number 61
_space_group_name_Hall '-P 2ac 2ab'
_space_group_name_H-M_alt 'P b c a'
_atom_sites_solution_hydrogens mixed
_atom_sites_solution_primary iterative
_audit_creation_date 2025-02-03
_audit_creation_method
;
Olex2 1.3
(compiled 2020.11.12 svn.r5f609507 for OlexSys, GUI svn.r6272)
;
_audit_update_record
;
2025-04-04 deposited with the CCDC.	2025-05-20 downloaded from the CCDC.
;
_cell_angle_alpha 90
_cell_angle_beta 90
_cell_angle_gamma 90
_cell_formula_units_Z 8
_cell_length_a 6.9060(3)
_cell_length_b 12.1450(6)
_cell_length_c 15.9930(8)
_cell_measurement_reflns_used 8503
_cell_measurement_temperature 100
_cell_measurement_theta_max 28.27
_cell_measurement_theta_min 3.59
_cell_volume 1341.39(11)
_computing_cell_refinement 'SAINT V8.40B (?, 2016)'
_computing_data_reduction 'SAINT V8.40B (?, 2016)'
_computing_molecular_graphics 'Olex2 1.3 (Dolomanov et al., 2009)'
_computing_publication_material 'Olex2 1.3 (Dolomanov et al., 2009)'
_computing_structure_refinement 'SHELXL 2018/3 (Sheldrick, 2015)'
_computing_structure_solution 'olex2.solve 1.3 (Bourhis et al., 2015)'
_diffrn_ambient_temperature 100
_diffrn_measured_fraction_theta_full 0.997
_diffrn_measured_fraction_theta_max 0.996
_diffrn_measurement_device_type 'Bruker APEX-II CCD'
_diffrn_measurement_method '\f and \w scans'
_diffrn_radiation_type MoK\a
_diffrn_radiation_wavelength 0.71073
_diffrn_reflns_av_R_equivalents 0.0465
_diffrn_reflns_av_unetI/netI 0.0196
_diffrn_reflns_Laue_measured_fraction_full 0.997
_diffrn_reflns_Laue_measured_fraction_max 0.996
_diffrn_reflns_limit_h_max 9
_diffrn_reflns_limit_h_min -9
_diffrn_reflns_limit_k_max 16
_diffrn_reflns_limit_k_min -16
_diffrn_reflns_limit_l_max 21
_diffrn_reflns_limit_l_min -18
_diffrn_reflns_number 20909
_diffrn_reflns_point_group_measured_fraction_full 0.997
_diffrn_reflns_point_group_measured_fraction_max 0.996
_diffrn_reflns_theta_full 25.242
_diffrn_reflns_theta_max 28.459
_diffrn_reflns_theta_min 3.589
_diffrn_source_current 0.0
_diffrn_source_power 0.0
_diffrn_source_voltage 0.0
_diffrn_standards_number 0
_exptl_absorpt_coefficient_mu 0.119
_exptl_absorpt_correction_T_max 0.7457
_exptl_absorpt_correction_T_min 0.6106
_exptl_absorpt_correction_type none
_exptl_absorpt_process_details
;
SADABS-2016/2 (Bruker,2016/2) was used for absorption correction.
wR2(int) was 0.1019 before and 0.0577 after correction.
The Ratio of minimum to maximum transmission is 0.8188.
The \l/2 correction factor is Not present.
;
_exptl_crystal_colour 'clear grayish colourless'
_exptl_crystal_colour_lustre clear
_exptl_crystal_colour_modifier grayish
_exptl_crystal_colour_primary colourless
_exptl_crystal_density_diffrn 1.636
_exptl_crystal_description plate
_exptl_crystal_F_000 688
_exptl_crystal_size_max 0.33
_exptl_crystal_size_mid 0.22
_exptl_crystal_size_min 0.11
_refine_diff_density_max 0.400
_refine_diff_density_min -0.445
_refine_diff_density_rms 0.057
_refine_ls_extinction_method none
_refine_ls_goodness_of_fit_ref 1.096
_refine_ls_hydrogen_treatment mixed
_refine_ls_matrix_type full
_refine_ls_number_parameters 121
_refine_ls_number_reflns 1690
_refine_ls_number_restraints 10
_refine_ls_restrained_S_all 1.100
_refine_ls_R_factor_all 0.0485
_refine_ls_R_factor_gt 0.0455
_refine_ls_shift/su_max 0.000
_refine_ls_shift/su_mean 0.000
_refine_ls_structure_factor_coef Fsqd
_refine_ls_weighting_details 'w=1/[\s^2^(Fo^2^)+(0.0519P)^2^+1.2199P] where P=(Fo^2^+2Fc^2^)/3'
_refine_ls_weighting_scheme calc
_refine_ls_wR_factor_gt 0.1134
_refine_ls_wR_factor_ref 0.1154
_reflns_Friedel_coverage 0.000
_reflns_number_gt 1587
_reflns_number_total 1690
_reflns_threshold_expression 'I > 2\s(I)'
_cod_data_source_file d5cc02368h2.cif
_cod_data_source_block 27jana_o_0m_a
_cod_depositor_comments 'Adding full bibliography for 7134576--7134577.cif.'
_cod_database_code 7134576
_shelx_shelxl_version_number 2018/3
_shelx_space_group_comment
;
The symmetry employed for this shelxl refinement is uniquely defined
by the following loop, which should always be used as a source of
symmetry information in preference to the above space-group names.
They are only intended as comments.
;
_shelx_estimated_absorpt_t_max 0.987
_shelx_estimated_absorpt_t_min 0.962
_olex2_refinement_description
;
1. Restrained distances
 N1-H1A
 0.89 with sigma of 0.02
 N1-H1B
 0.89 with sigma of 0.02
 N7-H7A
 0.89 with sigma of 0.02
 N7-H7B
 0.89 with sigma of 0.02
 H1A-H1B
 1.5 with sigma of 0.04
 C1-H1A = C1-H1B
 2 with sigma of 0.04
 H7A-H7B
 1.5 with sigma of 0.04
 N6-H7A = N6-H7B
 2 with sigma of 0.04
2.a Aromatic/amide H refined with riding coordinates:
 N6(H6), C3(H3), C4(H4)
;
_olex2_submission_special_instructions 'No special instructions were received'

loop_
_space_group_symop_operation_xyz
'x, y, z'
'-x+1/2, -y, z+1/2'
'-x, y+1/2, -z+1/2'
'x+1/2, -y+1/2, -z'
'-x, -y, -z'
'x-1/2, y, -z-1/2'
'x, -y-1/2, z-1/2'
'-x-1/2, y-1/2, z'

loop_
_atom_site_label
_atom_site_type_symbol
_atom_site_fract_x
_atom_site_fract_y
_atom_site_fract_z
_atom_site_U_iso_or_equiv
_atom_site_adp_type
_atom_site_occupancy
_atom_site_site_symmetry_order
_atom_site_calc_flag
_atom_site_refinement_flags_posn
_atom_site_refinement_flags_adp
_atom_site_refinement_flags_occupancy
_atom_site_disorder_assembly
_atom_site_disorder_group
N4 N 0.63063(17) 0.68844(9) 0.21479(7) 0.0096(3) Uani 1 1 d . . . . .
N2 N 0.61316(17) 0.74112(10) 0.08379(7) 0.0126(3) Uani 1 1 d . . . . .
N3 N 0.56308(18) 0.83066(10) 0.13376(7) 0.0128(3) Uani 1 1 d . . . . .
N5 N 0.65911(18) 0.62316(10) 0.28483(7) 0.0107(3) Uani 1 1 d . . . . .
N6 N 0.64443(18) 0.62436(10) 0.42889(7) 0.0126(3) Uani 1 1 d D . . . .
H6 H 0.609449 0.658324 0.475092 0.015 Uiso 1 1 calc R U . . .
N7 N 0.71922(18) 0.51636(10) 0.43438(7) 0.0128(3) Uani 1 1 d D . . . .
H7A H 0.833(2) 0.5155(15) 0.4067(12) 0.019 Uiso 1 1 d D U . . .
H7B H 0.636(2) 0.4688(14) 0.4100(12) 0.019 Uiso 1 1 d D U . . .
N1 N 0.69079(18) 0.55071(9) 0.11085(7) 0.0120(3) Uani 1 1 d D . . . .
H1A H 0.726(3) 0.5414(15) 0.0570(9) 0.018 Uiso 1 1 d D U . . .
H1B H 0.771(3) 0.5154(14) 0.1445(11) 0.018 Uiso 1 1 d D U . . .
C1 C 0.65177(19) 0.65698(11) 0.13351(8) 0.0104(3) Uani 1 1 d D . . . .
C2 C 0.5753(2) 0.79724(11) 0.21202(8) 0.0109(3) Uani 1 1 d . . . . .
C5 C 0.62484(19) 0.67725(11) 0.35507(8) 0.0105(3) Uani 1 1 d . . . . .
C3 C 0.5397(2) 0.85139(11) 0.28933(8) 0.0126(3) Uani 1 1 d . . . . .
H3 H 0.500674 0.926353 0.291213 0.015 Uiso 1 1 calc R U . . .
C4 C 0.5636(2) 0.79207(11) 0.35993(8) 0.0123(3) Uani 1 1 d . . . . .
H4 H 0.540568 0.825101 0.412847 0.015 Uiso 1 1 calc R U . . .

loop_
_atom_site_aniso_label
_atom_site_aniso_U_11
_atom_site_aniso_U_22
_atom_site_aniso_U_33
_atom_site_aniso_U_23
_atom_site_aniso_U_13
_atom_site_aniso_U_12
N4 0.0131(6) 0.0089(5) 0.0069(5) 0.0002(4) 0.0002(4) 0.0004(4)
N2 0.0151(6) 0.0122(5) 0.0105(6) 0.0008(4) 0.0007(4) 0.0009(4)
N3 0.0156(6) 0.0119(5) 0.0109(5) 0.0009(4) 0.0009(4) 0.0009(4)
N5 0.0151(6) 0.0108(5) 0.0063(5) 0.0025(4) -0.0006(4) 0.0001(4)
N6 0.0191(6) 0.0118(5) 0.0069(5) -0.0009(4) 0.0006(4) 0.0013(4)
N7 0.0172(6) 0.0107(5) 0.0106(5) 0.0005(4) -0.0007(4) 0.0005(4)
N1 0.0175(6) 0.0107(5) 0.0078(5) -0.0007(4) 0.0009(4) 0.0017(4)
C1 0.0111(6) 0.0122(6) 0.0078(6) 0.0001(5) 0.0014(4) -0.0010(5)
C2 0.0116(6) 0.0086(6) 0.0125(6) 0.0011(5) 0.0003(5) 0.0002(5)
C5 0.0106(6) 0.0103(6) 0.0105(6) 0.0004(5) 0.0001(5) -0.0021(5)
C3 0.0141(7) 0.0100(6) 0.0137(6) -0.0018(5) 0.0011(5) -0.0002(5)
C4 0.0142(6) 0.0115(6) 0.0112(6) -0.0030(5) 0.0006(5) -0.0005(5)

loop_
_atom_type_symbol
_atom_type_description
_atom_type_scat_dispersion_real
_atom_type_scat_dispersion_imag
_atom_type_scat_source
C C 0.0033 0.0016 'International Tables Vol C Tables 4.2.6.8 and 6.1.1.4'
H H 0.0000 0.0000 'International Tables Vol C Tables 4.2.6.8 and 6.1.1.4'
N N 0.0061 0.0033 'International Tables Vol C Tables 4.2.6.8 and 6.1.1.4'

loop_
_geom_angle_atom_site_label_1
_geom_angle_atom_site_label_2
_geom_angle_atom_site_label_3
_geom_angle
_geom_angle_site_symmetry_1
_geom_angle_site_symmetry_3
_geom_angle_publ_flag
C1 N4 N5 126.53(11) . . ?
C1 N4 C2 105.56(11) . . ?
C2 N4 N5 127.91(11) . . ?
C1 N2 N3 107.97(11) . . ?
C2 N3 N2 106.76(11) . . ?
C5 N5 N4 112.14(11) . . ?
N7 N6 H6 118.9 . . ?
C5 N6 H6 118.9 . . ?
C5 N6 N7 122.18(11) . . ?
N6 N7 H7A 107.4(12) . . ?
N6 N7 H7B 109.6(12) . . ?
H7A N7 H7B 109.5(16) . . ?
H1A N1 H1B 110.7(17) . . ?
C1 N1 H1A 115.1(12) . . ?
C1 N1 H1B 114.9(12) . . ?
N4 C1 N1 122.59(12) . . ?
N2 C1 N4 109.60(12) . . ?
N2 C1 N1 127.59(12) . . ?
N4 C2 C3 117.65(12) . . ?
N3 C2 N4 110.11(12) . . ?
N3 C2 C3 132.22(13) . . ?
N5 C5 N6 119.22(12) . . ?
N5 C5 C4 124.86(12) . . ?
N6 C5 C4 115.91(12) . . ?
C2 C3 H3 121.3 . . ?
C4 C3 C2 117.36(12) . . ?
C4 C3 H3 121.3 . . ?
C5 C4 H4 120.0 . . ?
C3 C4 C5 120.07(12) . . ?
C3 C4 H4 120.0 . . ?

loop_
_geom_bond_atom_site_label_1
_geom_bond_atom_site_label_2
_geom_bond_distance
_geom_bond_site_symmetry_2
_geom_bond_publ_flag
N4 N5 1.3863(15) . ?
N4 C1 1.3627(16) . ?
N4 C2 1.3762(17) . ?
N2 N3 1.3931(16) . ?
N2 C1 1.3220(17) . ?
N3 C2 1.3185(17) . ?
N5 C5 1.3228(17) . ?
N6 H6 0.8800 . ?
N6 N7 1.4125(16) . ?
N6 C5 1.3508(17) . ?
N7 H7A 0.902(14) . ?
N7 H7B 0.903(14) . ?
N1 H1A 0.902(14) . ?
N1 H1B 0.882(14) . ?
N1 C1 1.3674(17) . ?
C2 C3 1.4219(18) . ?
C5 C4 1.4592(18) . ?
C3 H3 0.9500 . ?
C3 C4 1.3494(19) . ?
C4 H4 0.9500 . ?

loop_
_geom_torsion_atom_site_label_1
_geom_torsion_atom_site_label_2
_geom_torsion_atom_site_label_3
_geom_torsion_atom_site_label_4
_geom_torsion
_geom_torsion_site_symmetry_1
_geom_torsion_site_symmetry_2
_geom_torsion_site_symmetry_3
_geom_torsion_site_symmetry_4
_geom_torsion_publ_flag
N4 N5 C5 N6 179.34(12) . . . . ?
N4 N5 C5 C4 0.15(19) . . . . ?
N4 C2 C3 C4 0.3(2) . . . . ?
N2 N3 C2 N4 -0.38(15) . . . . ?
N2 N3 C2 C3 -179.23(15) . . . . ?
N3 N2 C1 N4 -0.60(15) . . . . ?
N3 N2 C1 N1 173.96(13) . . . . ?
N3 C2 C3 C4 179.03(15) . . . . ?
N5 N4 C1 N2 -179.78(12) . . . . ?
N5 N4 C1 N1 5.3(2) . . . . ?
N5 N4 C2 N3 -179.83(12) . . . . ?
N5 N4 C2 C3 -0.8(2) . . . . ?
N5 C5 C4 C3 -0.6(2) . . . . ?
N6 C5 C4 C3 -179.82(13) . . . . ?
N7 N6 C5 N5 6.6(2) . . . . ?
N7 N6 C5 C4 -174.19(12) . . . . ?
C1 N4 N5 C5 -179.26(12) . . . . ?
C1 N4 C2 N3 0.02(16) . . . . ?
C1 N4 C2 C3 179.06(12) . . . . ?
C1 N2 N3 C2 0.60(15) . . . . ?
C2 N4 N5 C5 0.6(2) . . . . ?
C2 N4 C1 N2 0.36(15) . . . . ?
C2 N4 C1 N1 -174.52(13) . . . . ?
C2 C3 C4 C5 0.4(2) . . . . ?
